data_1536875
loop_
_publ_author_name
'Glavinovi\'c, Martin'
'Qi, Feng'
'Katsenis, Athanassios D.'
'Fri\<s\<ci\'c, Tomislav'
'Lumb, Jean-Philip'

_publ_section_title
;
 Redox-promoted associative assembly of metal--organic materials
;
_journal_issue 1
_journal_name_full 'Chem. Sci.'
_journal_page_first 707
_journal_paper_doi 10.1039/C5SC02214B
_journal_volume 7
_journal_year 2016
_chemical_formula_sum 'C66 H90 N2 O8 Zn2'
_chemical_formula_weight 1170.13
_chemical_name_common 3
_chemical_name_systematic
;
 ?
;
_space_group_crystal_system orthorhombic
_space_group_IT_number 61
_space_group_name_Hall '-P 2ac 2ab'
_space_group_name_H-M_alt 'P b c a'
_symmetry_space_group_name_Hall '-P 2ac 2ab'
_symmetry_space_group_name_H-M 'P b c a'
_atom_sites_solution_hydrogens geom
_audit_creation_method SHELXL-2014
_audit_update_record
;
2015-10-06 deposited with the CCDC.
2015-10-08 downloaded from the CCDC.
;
_cell_angle_alpha 90
_cell_angle_beta 90
_cell_angle_gamma 90
_cell_formula_units_Z 4
_cell_length_a 10.8810(16)
_cell_length_b 19.554(3)
_cell_length_c 29.442(4)
_cell_measurement_temperature 100(2)
_cell_volume 6264.3(16)
_computing_structure_refinement 'SHELXL-2014 (Sheldrick, 2014)'
_diffrn_ambient_temperature 100(2)
_diffrn_measured_fraction_theta_full 0.999
_diffrn_measured_fraction_theta_max 0.953
_diffrn_measurement_device_type 'Bruker D8'
_diffrn_radiation_type MoK\a
_diffrn_radiation_wavelength 0.71073
_diffrn_reflns_av_R_equivalents 0.2037
_diffrn_reflns_av_unetI/netI 0.1394
_diffrn_reflns_laue_measured_fraction_full 0.999
_diffrn_reflns_laue_measured_fraction_max 0.953
_diffrn_reflns_limit_h_max 14
_diffrn_reflns_limit_h_min -13
_diffrn_reflns_limit_k_max 26
_diffrn_reflns_limit_k_min -26
_diffrn_reflns_limit_l_max 37
_diffrn_reflns_limit_l_min -38
_diffrn_reflns_number 68597
_diffrn_reflns_point_group_measured_fraction_full 0.999
_diffrn_reflns_point_group_measured_fraction_max 0.953
_diffrn_reflns_theta_full 27.500
_diffrn_reflns_theta_max 28.807
_diffrn_reflns_theta_min 1.383
_exptl_absorpt_coefficient_mu 0.820
_exptl_absorpt_correction_type none
_exptl_crystal_colour blue
_exptl_crystal_density_diffrn 1.241
_exptl_crystal_description plate
_exptl_crystal_F_000 2496
_exptl_crystal_size_max 0.4
_exptl_crystal_size_mid 0.2
_exptl_crystal_size_min 0.1
_refine_diff_density_max 0.540
_refine_diff_density_min -0.819
_refine_diff_density_rms 0.100
_refine_ls_extinction_method none
_refine_ls_goodness_of_fit_ref 1.056
_refine_ls_hydrogen_treatment constr
_refine_ls_matrix_type full
_refine_ls_number_parameters 364
_refine_ls_number_reflns 7796
_refine_ls_number_restraints 0
_refine_ls_restrained_S_all 1.056
_refine_ls_R_factor_all 0.1766
_refine_ls_R_factor_gt 0.0825
_refine_ls_shift/su_max 0.002
_refine_ls_shift/su_mean 0.000
_refine_ls_structure_factor_coef Fsqd
_refine_ls_weighting_details 'w=1/[\s^2^(Fo^2^)+(0.0448P)^2^+15.0702P] where P=(Fo^2^+2Fc^2^)/3'
_refine_ls_weighting_scheme calc
_refine_ls_wR_factor_gt 0.1356
_refine_ls_wR_factor_ref 0.1631
_reflns_Friedel_coverage 0.000
_reflns_number_gt 4206
_reflns_number_total 7796
_reflns_threshold_expression 'I > 2\s(I)'
_cod_data_source_file c5sc02214b2.cif
_cod_data_source_block 3
_cod_depositor_comments 'Adding full bibliography for 1536875--1536882.cif.'
_cod_original_cell_volume 6264.4(16)
_cod_database_code 1536875
_shelx_space_group_comment
;
The symmetry employed for this shelxl refinement is uniquely defined
by the following loop, which should always be used as a source of
symmetry information in preference to the above space-group names.
They are only intended as comments.
;
_shelxl_version_number 2014-3

loop_
_space_group_symop_operation_xyz
'x, y, z'
'-x+1/2, -y, z+1/2'
'-x, y+1/2, -z+1/2'
'x+1/2, -y+1/2, -z'
'-x, -y, -z'
'x-1/2, y, -z-1/2'
'x, -y-1/2, z-1/2'
'-x-1/2, y-1/2, z'

loop_
_atom_site_label
_atom_site_type_symbol
_atom_site_fract_x
_atom_site_fract_y
_atom_site_fract_z
_atom_site_U_iso_or_equiv
_atom_site_adp_type
_atom_site_occupancy
_atom_site_site_symmetry_order
_atom_site_calc_flag
_atom_site_refinement_flags_posn
_atom_site_refinement_flags_adp
Zn1 Zn 0.45083(5) 0.57804(2) 0.51649(2) 0.02081(14) Uani 1 1 d . .
O1 O 0.4545(3) 0.64997(14) 0.56778(10) 0.0221(7) Uani 1 1 d . .
O2 O 0.2939(3) 0.55011(14) 0.55419(10) 0.0226(7) Uani 1 1 d . .
O3 O 0.5539(3) 0.49294(14) 0.53775(10) 0.0206(7) Uani 1 1 d . .
O4 O 0.6553(3) 0.37150(15) 0.53462(10) 0.0222(7) Uani 1 1 d . .
N1 N 0.6116(3) 0.62931(18) 0.49236(12) 0.0218(9) Uani 1 1 d . .
C1 C 0.3582(4) 0.6481(2) 0.59326(15) 0.0202(10) Uani 1 1 d . .
C2 C 0.2691(4) 0.5933(2) 0.58586(15) 0.0187(10) Uani 1 1 d . .
C3 C 0.1593(4) 0.5914(2) 0.61304(15) 0.0209(10) Uani 1 1 d . .
C4 C 0.1424(4) 0.6436(2) 0.64386(16) 0.0229(10) Uani 1 1 d . .
H4 H 0.0690 0.6437 0.6613 0.027 Uiso 1 1 calc R U
C5 C 0.2282(4) 0.6972(2) 0.65111(16) 0.0236(11) Uani 1 1 d . .
C6 C 0.3352(4) 0.6980(2) 0.62688(15) 0.0219(10) Uani 1 1 d . .
H6 H 0.3946 0.7325 0.6327 0.026 Uiso 1 1 calc R U
C7 C 0.0678(4) 0.5322(2) 0.60824(15) 0.0239(10) Uani 1 1 d . .
C8 C 0.1345(5) 0.4661(2) 0.62214(17) 0.0284(11) Uani 1 1 d . .
H8A H 0.2079 0.4601 0.6032 0.043 Uiso 1 1 calc R U
H8B H 0.0794 0.4269 0.6179 0.043 Uiso 1 1 calc R U
H8C H 0.1588 0.4690 0.6541 0.043 Uiso 1 1 calc R U
C9 C 0.0197(4) 0.5277(3) 0.55936(16) 0.0304(12) Uani 1 1 d . .
H9A H -0.0251 0.5697 0.5519 0.046 Uiso 1 1 calc R U
H9B H -0.0355 0.4883 0.5565 0.046 Uiso 1 1 calc R U
H9C H 0.0891 0.5222 0.5384 0.046 Uiso 1 1 calc R U
C10 C -0.0454(5) 0.5412(2) 0.63915(17) 0.0312(11) Uani 1 1 d . .
H10A H -0.0190 0.5429 0.6710 0.047 Uiso 1 1 calc R U
H10B H -0.1015 0.5025 0.6349 0.047 Uiso 1 1 calc R U
H10C H -0.0878 0.5838 0.6313 0.047 Uiso 1 1 calc R U
C15 C 0.5887(4) 0.4665(2) 0.57594(15) 0.0202(10) Uani 1 1 d . .
C16 C 0.6480(4) 0.3993(2) 0.57364(15) 0.0207(10) Uani 1 1 d . .
C17 C 0.6959(4) 0.3696(2) 0.61520(16) 0.0224(10) Uani 1 1 d . .
C18 C 0.6724(4) 0.4045(2) 0.65483(16) 0.0239(11) Uani 1 1 d . .
H18 H 0.7007 0.3847 0.6824 0.029 Uiso 1 1 calc R U
C19 C 0.6084(4) 0.4683(2) 0.65759(16) 0.0224(10) Uani 1 1 d . .
C20 C 0.5687(4) 0.4989(2) 0.61812(16) 0.0234(10) Uani 1 1 d . .
H20 H 0.5278 0.5418 0.6193 0.028 Uiso 1 1 calc R U
C21 C 0.7652(4) 0.3017(2) 0.61369(16) 0.0250(11) Uani 1 1 d . .
C22 C 0.6831(5) 0.2443(2) 0.59514(17) 0.0308(12) Uani 1 1 d . .
H22A H 0.6108 0.2391 0.6147 0.046 Uiso 1 1 calc R U
H22B H 0.7294 0.2013 0.5946 0.046 Uiso 1 1 calc R U
H22C H 0.6566 0.2557 0.5643 0.046 Uiso 1 1 calc R U
C23 C 0.8781(4) 0.3100(2) 0.58253(17) 0.0281(11) Uani 1 1 d . .
H23A H 0.8514 0.3261 0.5526 0.042 Uiso 1 1 calc R U
H23B H 0.9198 0.2659 0.5793 0.042 Uiso 1 1 calc R U
H23C H 0.9348 0.3434 0.5958 0.042 Uiso 1 1 calc R U
C24 C 0.8125(5) 0.2805(3) 0.66079(17) 0.0371(13) Uani 1 1 d . .
H24A H 0.8686 0.3156 0.6724 0.056 Uiso 1 1 calc R U
H24B H 0.8562 0.2368 0.6584 0.056 Uiso 1 1 calc R U
H24C H 0.7429 0.2756 0.6816 0.056 Uiso 1 1 calc R U
C25 C 0.5850(4) 0.5001(2) 0.70457(16) 0.0249(11) Uani 1 1 d . .
C26 C 0.7078(5) 0.5201(3) 0.72633(18) 0.0460(15) Uani 1 1 d . .
H26A H 0.7481 0.5550 0.7076 0.069 Uiso 1 1 calc R U
H26B H 0.7607 0.4797 0.7284 0.069 Uiso 1 1 calc R U
H26C H 0.6930 0.5385 0.7568 0.069 Uiso 1 1 calc R U
C27 C 0.5190(5) 0.4482(3) 0.73522(17) 0.0377(14) Uani 1 1 d . .
H27A H 0.5057 0.4683 0.7653 0.057 Uiso 1 1 calc R U
H27B H 0.5696 0.4069 0.7382 0.057 Uiso 1 1 calc R U
H27C H 0.4396 0.4361 0.7217 0.057 Uiso 1 1 calc R U
C28 C 0.5042(5) 0.5637(2) 0.70180(18) 0.0374(13) Uani 1 1 d . .
H28A H 0.5491 0.6003 0.6863 0.056 Uiso 1 1 calc R U
H28B H 0.4824 0.5786 0.7325 0.056 Uiso 1 1 calc R U
H28C H 0.4292 0.5530 0.6848 0.056 Uiso 1 1 calc R U
C29 C 0.7241(4) 0.6022(2) 0.49064(15) 0.0250(11) Uani 1 1 d . .
H29 H 0.7340 0.5553 0.4980 0.030 Uiso 1 1 calc R U
C30 C 0.8276(4) 0.6400(2) 0.47853(16) 0.0256(11) Uani 1 1 d . .
H30 H 0.9063 0.6191 0.4776 0.031 Uiso 1 1 calc R U
C31 C 0.8141(5) 0.7083(2) 0.46796(15) 0.0263(11) Uani 1 1 d . .
H31 H 0.8834 0.7352 0.4597 0.032 Uiso 1 1 calc R U
C32 C 0.6971(4) 0.7373(2) 0.46955(16) 0.0283(11) Uani 1 1 d . .
H32 H 0.6845 0.7842 0.4625 0.034 Uiso 1 1 calc R U
C33 C 0.6000(4) 0.6955(2) 0.48175(16) 0.0256(10) Uani 1 1 d . .
H33 H 0.5202 0.7151 0.4827 0.031 Uiso 1 1 calc R U
C11 C 0.1986(5) 0.7575(2) 0.68316(17) 0.0312(12) Uani 1 1 d . .
C12 C 0.0904(5) 0.7433(3) 0.71493(19) 0.0400(14) Uani 1 1 d . .
H12A H 0.1059 0.7010 0.7319 0.060 Uiso 1 1 calc R U
H12B H 0.0151 0.7382 0.6970 0.060 Uiso 1 1 calc R U
H12C H 0.0810 0.7814 0.7362 0.060 Uiso 1 1 calc R U
C13 C 0.1639(7) 0.8190(3) 0.6532(2) 0.065(2) Uani 1 1 d . .
H13A H 0.1428 0.8581 0.6725 0.098 Uiso 1 1 calc R U
H13B H 0.0931 0.8071 0.6342 0.098 Uiso 1 1 calc R U
H13C H 0.2337 0.8311 0.6337 0.098 Uiso 1 1 calc R U
C14 C 0.3092(6) 0.7768(4) 0.7115(2) 0.075(2) Uani 1 1 d . .
H14A H 0.2865 0.8134 0.7327 0.112 Uiso 1 1 calc R U
H14B H 0.3753 0.7928 0.6915 0.112 Uiso 1 1 calc R U
H14C H 0.3373 0.7368 0.7286 0.112 Uiso 1 1 calc R U

loop_
_atom_site_aniso_label
_atom_site_aniso_U_11
_atom_site_aniso_U_22
_atom_site_aniso_U_33
_atom_site_aniso_U_23
_atom_site_aniso_U_13
_atom_site_aniso_U_12
Zn1 0.0235(3) 0.0165(2) 0.0224(3) -0.0002(2) 0.0029(3) 0.0007(2)
O1 0.0188(16) 0.0187(15) 0.0289(18) -0.0022(13) 0.0045(15) 0.0024(14)
O2 0.0268(18) 0.0172(15) 0.0239(18) -0.0026(13) 0.0031(15) 0.0025(13)
O3 0.0219(16) 0.0189(15) 0.0209(16) 0.0024(13) 0.0002(15) 0.0010(14)
O4 0.0244(18) 0.0221(16) 0.0201(17) -0.0021(13) 0.0027(14) 0.0013(14)
N1 0.024(2) 0.0194(19) 0.022(2) 0.0001(16) 0.0026(17) 0.0011(16)
C1 0.022(3) 0.016(2) 0.023(3) 0.0037(19) 0.001(2) 0.0045(19)
C2 0.019(2) 0.015(2) 0.022(2) 0.0040(18) 0.001(2) 0.0003(17)
C3 0.024(2) 0.018(2) 0.021(2) 0.0015(18) -0.002(2) 0.0005(18)
C4 0.020(2) 0.021(2) 0.027(3) -0.001(2) 0.003(2) 0.0018(19)
C5 0.022(3) 0.024(2) 0.024(3) -0.002(2) 0.001(2) 0.002(2)
C6 0.021(2) 0.022(2) 0.023(3) -0.002(2) 0.001(2) -0.0023(19)
C7 0.025(3) 0.024(2) 0.023(3) 0.0006(19) 0.000(2) -0.002(2)
C8 0.028(3) 0.022(2) 0.036(3) 0.001(2) -0.001(2) -0.006(2)
C9 0.026(3) 0.036(3) 0.029(3) 0.000(2) -0.004(2) -0.001(2)
C10 0.028(3) 0.030(3) 0.036(3) 0.001(2) 0.007(3) -0.006(2)
C15 0.015(2) 0.023(2) 0.023(3) -0.001(2) -0.0004(19) -0.0034(18)
C16 0.019(2) 0.019(2) 0.024(3) 0.0013(19) 0.002(2) -0.0009(19)
C17 0.017(2) 0.021(2) 0.029(3) 0.001(2) 0.000(2) -0.0015(19)
C18 0.020(2) 0.025(2) 0.026(3) 0.002(2) 0.000(2) 0.0044(19)
C19 0.015(2) 0.027(2) 0.026(3) -0.004(2) 0.003(2) -0.0028(19)
C20 0.023(3) 0.019(2) 0.029(3) -0.0007(19) -0.001(2) 0.0031(19)
C21 0.031(3) 0.019(2) 0.025(3) 0.001(2) 0.002(2) 0.004(2)
C22 0.034(3) 0.023(2) 0.036(3) 0.005(2) 0.002(2) 0.005(2)
C23 0.022(3) 0.027(3) 0.035(3) -0.006(2) 0.003(2) 0.006(2)
C24 0.046(3) 0.032(3) 0.034(3) 0.002(2) -0.002(3) 0.020(3)
C25 0.024(3) 0.029(3) 0.021(3) -0.004(2) 0.000(2) 0.002(2)
C26 0.027(3) 0.072(4) 0.039(3) -0.023(3) -0.003(3) -0.002(3)
C27 0.049(4) 0.034(3) 0.030(3) -0.004(2) 0.008(3) 0.001(3)
C28 0.050(3) 0.033(3) 0.030(3) -0.008(2) 0.003(3) 0.014(3)
C29 0.027(3) 0.021(2) 0.027(3) 0.004(2) 0.002(2) 0.002(2)
C30 0.023(2) 0.027(2) 0.027(3) -0.001(2) -0.002(2) -0.002(2)
C31 0.029(3) 0.025(2) 0.025(3) 0.001(2) 0.003(2) -0.009(2)
C32 0.034(3) 0.019(2) 0.032(3) -0.002(2) 0.002(2) -0.002(2)
C33 0.026(2) 0.020(2) 0.031(3) 0.001(2) 0.007(2) 0.0016(19)
C11 0.031(3) 0.028(3) 0.035(3) -0.015(2) 0.010(2) -0.005(2)
C12 0.038(3) 0.040(3) 0.042(3) -0.012(3) 0.013(3) -0.004(3)
C13 0.100(6) 0.027(3) 0.069(5) -0.009(3) 0.039(4) 0.010(3)
C14 0.040(4) 0.109(6) 0.075(5) -0.067(5) 0.012(4) -0.025(4)

loop_
_atom_type_symbol
_atom_type_description
_atom_type_scat_dispersion_real
_atom_type_scat_dispersion_imag
_atom_type_scat_source
C C 0.0033 0.0016 'International Tables Vol C Tables 4.2.6.8 and 6.1.1.4'
H H 0.0000 0.0000 'International Tables Vol C Tables 4.2.6.8 and 6.1.1.4'
N N 0.0061 0.0033 'International Tables Vol C Tables 4.2.6.8 and 6.1.1.4'
O O 0.0106 0.0060 'International Tables Vol C Tables 4.2.6.8 and 6.1.1.4'
Zn Zn 0.2839 1.4301 'International Tables Vol C Tables 4.2.6.8 and 6.1.1.4'

loop_
_geom_angle_atom_site_label_1
_geom_angle_atom_site_label_2
_geom_angle_atom_site_label_3
_geom_angle
_geom_angle_site_symmetry_1
_geom_angle_site_symmetry_3
O1 Zn1 O3 108.14(12) . .
O1 Zn1 O2 78.87(12) . .
O3 Zn1 O2 94.04(12) . .
O1 Zn1 O3 178.00(11) . 5_666
O3 Zn1 O3 73.66(13) . 5_666
O2 Zn1 O3 101.98(12) . 5_666
O1 Zn1 N1 84.72(13) . .
O3 Zn1 N1 91.92(13) . .
O2 Zn1 N1 163.56(13) . .
O3 Zn1 N1 94.40(13) 5_666 .
O1 Zn1 O4 102.16(12) . 5_666
O3 Zn1 O4 149.67(11) . 5_666
O2 Zn1 O4 93.02(12) . 5_666
O3 Zn1 O4 76.02(11) 5_666 5_666
N1 Zn1 O4 89.51(13) . 5_666
C1 O1 Zn1 113.0(3) . .
C2 O2 Zn1 112.4(3) . .
C15 O3 Zn1 136.9(3) . .
C15 O3 Zn1 113.7(3) . 5_666
Zn1 O3 Zn1 106.34(13) . 5_666
C16 O4 Zn1 113.8(3) . 5_666
C29 N1 C33 117.5(4) . .
C29 N1 Zn1 125.3(3) . .
C33 N1 Zn1 117.0(3) . .
O1 C1 C6 122.2(4) . .
O1 C1 C2 118.3(4) . .
C6 C1 C2 119.6(4) . .
O2 C2 C3 124.0(4) . .
O2 C2 C1 116.8(4) . .
C3 C2 C1 119.2(4) . .
C4 C3 C2 117.2(4) . .
C4 C3 C7 122.3(4) . .
C2 C3 C7 120.5(4) . .
C3 C4 C5 123.9(4) . .
C3 C4 H4 118.0 . .
C5 C4 H4 118.0 . .
C6 C5 C4 119.4(4) . .
C6 C5 C11 119.2(4) . .
C4 C5 C11 121.3(4) . .
C5 C6 C1 120.6(4) . .
C5 C6 H6 119.7 . .
C1 C6 H6 119.7 . .
C3 C7 C9 110.5(4) . .
C3 C7 C8 107.7(4) . .
C9 C7 C8 111.3(4) . .
C3 C7 C10 112.2(4) . .
C9 C7 C10 106.7(4) . .
C8 C7 C10 108.4(4) . .
C7 C8 H8A 109.5 . .
C7 C8 H8B 109.5 . .
H8A C8 H8B 109.5 . .
C7 C8 H8C 109.5 . .
H8A C8 H8C 109.5 . .
H8B C8 H8C 109.5 . .
C7 C9 H9A 109.5 . .
C7 C9 H9B 109.5 . .
H9A C9 H9B 109.5 . .
C7 C9 H9C 109.5 . .
H9A C9 H9C 109.5 . .
H9B C9 H9C 109.5 . .
C7 C10 H10A 109.5 . .
C7 C10 H10B 109.5 . .
H10A C10 H10B 109.5 . .
C7 C10 H10C 109.5 . .
H10A C10 H10C 109.5 . .
H10B C10 H10C 109.5 . .
O3 C15 C20 122.7(4) . .
O3 C15 C16 116.5(4) . .
C20 C15 C16 120.7(4) . .
O4 C16 C17 124.5(4) . .
O4 C16 C15 116.9(4) . .
C17 C16 C15 118.6(4) . .
C18 C17 C16 116.7(4) . .
C18 C17 C21 123.2(4) . .
C16 C17 C21 120.1(4) . .
C17 C18 C19 124.8(4) . .
C17 C18 H18 117.6 . .
C19 C18 H18 117.6 . .
C20 C19 C18 118.9(4) . .
C20 C19 C25 122.1(4) . .
C18 C19 C25 119.0(4) . .
C19 C20 C15 120.0(4) . .
C19 C20 H20 120.0 . .
C15 C20 H20 120.0 . .
C17 C21 C24 112.0(4) . .
C17 C21 C22 111.0(4) . .
C24 C21 C22 108.6(4) . .
C17 C21 C23 108.6(4) . .
C24 C21 C23 107.4(4) . .
C22 C21 C23 109.2(4) . .
C21 C22 H22A 109.5 . .
C21 C22 H22B 109.5 . .
H22A C22 H22B 109.5 . .
C21 C22 H22C 109.5 . .
H22A C22 H22C 109.5 . .
H22B C22 H22C 109.5 . .
C21 C23 H23A 109.5 . .
C21 C23 H23B 109.5 . .
H23A C23 H23B 109.5 . .
C21 C23 H23C 109.5 . .
H23A C23 H23C 109.5 . .
H23B C23 H23C 109.5 . .
C21 C24 H24A 109.5 . .
C21 C24 H24B 109.5 . .
H24A C24 H24B 109.5 . .
C21 C24 H24C 109.5 . .
H24A C24 H24C 109.5 . .
H24B C24 H24C 109.5 . .
C28 C25 C26 108.5(4) . .
C28 C25 C27 107.5(4) . .
C26 C25 C27 109.3(4) . .
C28 C25 C19 112.2(4) . .
C26 C25 C19 109.6(4) . .
C27 C25 C19 109.8(4) . .
C25 C26 H26A 109.5 . .
C25 C26 H26B 109.5 . .
H26A C26 H26B 109.5 . .
C25 C26 H26C 109.5 . .
H26A C26 H26C 109.5 . .
H26B C26 H26C 109.5 . .
C25 C27 H27A 109.5 . .
C25 C27 H27B 109.5 . .
H27A C27 H27B 109.5 . .
C25 C27 H27C 109.5 . .
H27A C27 H27C 109.5 . .
H27B C27 H27C 109.5 . .
C25 C28 H28A 109.5 . .
C25 C28 H28B 109.5 . .
H28A C28 H28B 109.5 . .
C25 C28 H28C 109.5 . .
H28A C28 H28C 109.5 . .
H28B C28 H28C 109.5 . .
N1 C29 C30 122.7(4) . .
N1 C29 H29 118.6 . .
C30 C29 H29 118.6 . .
C31 C30 C29 119.0(4) . .
C31 C30 H30 120.5 . .
C29 C30 H30 120.5 . .
C30 C31 C32 118.9(4) . .
C30 C31 H31 120.5 . .
C32 C31 H31 120.5 . .
C33 C32 C31 117.8(4) . .
C33 C32 H32 121.1 . .
C31 C32 H32 121.1 . .
N1 C33 C32 124.1(4) . .
N1 C33 H33 118.0 . .
C32 C33 H33 118.0 . .
C14 C11 C12 108.7(5) . .
C14 C11 C13 108.5(5) . .
C12 C11 C13 107.7(5) . .
C14 C11 C5 111.2(4) . .
C12 C11 C5 113.2(4) . .
C13 C11 C5 107.3(4) . .
C11 C12 H12A 109.5 . .
C11 C12 H12B 109.5 . .
H12A C12 H12B 109.5 . .
C11 C12 H12C 109.5 . .
H12A C12 H12C 109.5 . .
H12B C12 H12C 109.5 . .
C11 C13 H13A 109.5 . .
C11 C13 H13B 109.5 . .
H13A C13 H13B 109.5 . .
C11 C13 H13C 109.5 . .
H13A C13 H13C 109.5 . .
H13B C13 H13C 109.5 . .
C11 C14 H14A 109.5 . .
C11 C14 H14B 109.5 . .
H14A C14 H14B 109.5 . .
C11 C14 H14C 109.5 . .
H14A C14 H14C 109.5 . .
H14B C14 H14C 109.5 . .

loop_
_geom_bond_atom_site_label_1
_geom_bond_atom_site_label_2
_geom_bond_distance
_geom_bond_site_symmetry_2
Zn1 O1 2.064(3) .
Zn1 O3 2.102(3) .
Zn1 O2 2.109(3) .
Zn1 O3 2.116(3) 5_666
Zn1 N1 2.138(4) .
Zn1 O4 2.138(3) 5_666
O1 C1 1.289(5) .
O2 C2 1.287(5) .
O3 C15 1.294(5) .
O3 Zn1 2.117(3) 5_666
O4 C16 1.274(5) .
O4 Zn1 2.138(3) 5_666
N1 C29 1.334(6) .
N1 C33 1.338(5) .
C1 C6 1.413(6) .
C1 C2 1.461(6) .
C2 C3 1.439(6) .
C3 C4 1.377(6) .
C3 C7 1.534(6) .
C4 C5 1.420(6) .
C4 H4 0.9500 .
C5 C6 1.365(6) .
C5 C11 1.545(6) .
C6 H6 0.9500 .
C7 C9 1.534(6) .
C7 C8 1.538(6) .
C7 C10 1.542(7) .
C8 H8A 0.9800 .
C8 H8B 0.9800 .
C8 H8C 0.9800 .
C9 H9A 0.9800 .
C9 H9B 0.9800 .
C9 H9C 0.9800 .
C10 H10A 0.9800 .
C10 H10B 0.9800 .
C10 H10C 0.9800 .
C15 C20 1.411(6) .
C15 C16 1.466(6) .
C16 C17 1.451(6) .
C17 C18 1.375(6) .
C17 C21 1.527(6) .
C18 C19 1.432(6) .
C18 H18 0.9500 .
C19 C20 1.377(6) .
C19 C25 1.538(6) .
C20 H20 0.9500 .
C21 C24 1.536(6) .
C21 C22 1.536(6) .
C21 C23 1.542(6) .
C22 H22A 0.9800 .
C22 H22B 0.9800 .
C22 H22C 0.9800 .
C23 H23A 0.9800 .
C23 H23B 0.9800 .
C23 H23C 0.9800 .
C24 H24A 0.9800 .
C24 H24B 0.9800 .
C24 H24C 0.9800 .
C25 C28 1.525(7) .
C25 C26 1.532(7) .
C25 C27 1.537(7) .
C26 H26A 0.9800 .
C26 H26B 0.9800 .
C26 H26C 0.9800 .
C27 H27A 0.9800 .
C27 H27B 0.9800 .
C27 H27C 0.9800 .
C28 H28A 0.9800 .
C28 H28B 0.9800 .
C28 H28C 0.9800 .
C29 C30 1.394(6) .
C29 H29 0.9500 .
C30 C31 1.378(6) .
C30 H30 0.9500 .
C31 C32 1.394(7) .
C31 H31 0.9500 .
C32 C33 1.382(6) .
C32 H32 0.9500 .
C33 H33 0.9500 .
C11 C14 1.511(7) .
C11 C12 1.529(7) .
C11 C13 1.539(8) .
C12 H12A 0.9800 .
C12 H12B 0.9800 .
C12 H12C 0.9800 .
C13 H13A 0.9800 .
C13 H13B 0.9800 .
C13 H13C 0.9800 .
C14 H14A 0.9800 .
C14 H14B 0.9800 .
C14 H14C 0.9800 .
